data_1503462
loop_
_publ_author_name
'Fukai, Miyuki'
'Tsukada, Mariko'
'Miki, Kazuhiko'
'Suzuki, Toshihiro'
'Sugita, Takashi'
'Kinoshita, Kaoru'
'Takahashi, Kunio'
'Shiro, Motoo'
'Koyama, Kiyotaka'

_publ_section_title
;
 Hypoxylonols C-F, Benzo[j]fluoranthenes from Hypoxylon truncatum.
;
_journal_issue 1
_journal_name_full 'Journal of natural products'
_journal_page_first 22
_journal_page_last 25
_journal_paper_doi 10.1021/np2004193
_journal_volume 75
_journal_year 2012
_chemical_absolute_configuration ad
_chemical_formula_moiety 'C20 H16 O5 '
_chemical_formula_sum 'C20 H16 O5'
_chemical_formula_weight 336.34
_space_group_IT_number 4
_symmetry_cell_setting monoclinic
_symmetry_Int_Tables_number 4
_symmetry_space_group_name_Hall 'P 2yb'
_symmetry_space_group_name_H-M 'P 1 21 1'
_cell_angle_alpha 90.0000
_cell_angle_beta 92.299(7)
_cell_angle_gamma 90.0000
_cell_formula_units_Z 2
_cell_length_a 5.2050(3)
_cell_length_b 18.0275(10)
_cell_length_c 8.0225(6)
_cell_measurement_reflns_used 4164
_cell_measurement_temperature 153.1
_cell_measurement_theta_max 68.1
_cell_measurement_theta_min 4.9
_cell_volume 752.17(8)
_computing_cell_refinement 'PROCESS-AUTO (Rigaku, 1998)'
_computing_data_collection 'PROCESS-AUTO (Rigaku, 1998)'
_computing_data_reduction 'CrystalStructure (Rigaku & RAC 2007)'
_computing_molecular_graphics 'ORTEP (Johnson, 1976)'
_computing_publication_material 'CrystalStructure (Rigaku & RAC 2007)'
_computing_structure_refinement 'SHELXL97 (Sheldrick, 1997)'
_computing_structure_solution 'SHELXS97 (Sheldrick, 1997)'
_diffrn_ambient_temperature 153.1
_diffrn_detector_area_resol_mean 10.00
_diffrn_measured_fraction_theta_full 0.999
_diffrn_measured_fraction_theta_max 0.999
_diffrn_measurement_device_type 'Rigaku RAXIS-RAPID'
_diffrn_measurement_method \w
_diffrn_radiation_type 'Cu K\a'
_diffrn_radiation_wavelength 1.54187
_diffrn_reflns_av_R_equivalents 0.051
_diffrn_reflns_limit_h_max 6
_diffrn_reflns_limit_h_min -6
_diffrn_reflns_limit_k_max 21
_diffrn_reflns_limit_k_min -21
_diffrn_reflns_limit_l_max 9
_diffrn_reflns_limit_l_min -9
_diffrn_reflns_number 16128
_diffrn_reflns_theta_full 68.22
_diffrn_reflns_theta_max 68.22
_exptl_absorpt_coefficient_mu 0.887
_exptl_absorpt_correction_T_max 0.957
_exptl_absorpt_correction_T_min 0.647
_exptl_absorpt_correction_type multi-scan
_exptl_absorpt_process_details
;
    Higashi, T. (1995). Program for Absorption Correction.
    Rigaku Corporation, Tokyo, Japan.
;
_exptl_crystal_colour yellow
_exptl_crystal_density_diffrn 1.485
_exptl_crystal_density_method 'not measured'
_exptl_crystal_description block
_exptl_crystal_F_000 352.00
_exptl_crystal_size_max 0.10
_exptl_crystal_size_mid 0.08
_exptl_crystal_size_min 0.05
_refine_diff_density_max 0.20
_refine_diff_density_min -0.17
_refine_ls_abs_structure_details 'Flack, H. D. (1983), Acta Cryst. A39, 876-881.  1326 Friedel Pairs'
_refine_ls_abs_structure_Flack 0.07(14)
_refine_ls_extinction_method none
_refine_ls_goodness_of_fit_ref 1.067
_refine_ls_hydrogen_treatment constr
_refine_ls_number_parameters 231
_refine_ls_number_reflns 2757
_refine_ls_R_factor_gt 0.0353
_refine_ls_shift/su_max 0.0000
_refine_ls_structure_factor_coef Fsqd
_refine_ls_weighting_details 'w = 1/[\s^2^(Fo^2^)+(0.0619P)^2^+0.0000P] where P=(Fo^2^+2Fc^2^)/3'
_refine_ls_weighting_scheme calc
_refine_ls_wR_factor_ref 0.0897
_reflns_number_gt 2677
_reflns_number_total 2757
_reflns_threshold_expression F^2^>2.0\s(F^2^)
_cod_data_source_file np2004193_si_004.cif
_cod_data_source_block '_Hypoxylonol_F'
_cod_original_formula_sum 'C20 H16 O5 '
_cod_database_code 1503462

loop_
_symmetry_equiv_pos_site_id
_symmetry_equiv_pos_as_xyz
1 +X,+Y,+Z
2 -X,1/2+Y,-Z

loop_
_atom_site_label
_atom_site_type_symbol
_atom_site_fract_x
_atom_site_fract_y
_atom_site_fract_z
_atom_site_U_iso_or_equiv
_atom_site_adp_type
_atom_site_occupancy
_atom_site_symmetry_multiplicity
_atom_site_calc_flag
_atom_site_refinement_flags
O1 O 0.5938(2) 0.09812(6) 0.20483(13) 0.0424(2) Uani 1.00 1 d .
O2 O 0.5134(2) 0.00833(6) 0.47419(15) 0.0461(3) Uani 1.00 1 d .
O3 O 0.5527(2) 0.05884(7) 0.87705(13) 0.0436(2) Uani 1.00 1 d .
O4 O 1.1296(2) 0.44909(7) 0.29508(15) 0.0469(3) Uani 1.00 1 d .
O5 O 0.9557(2) 0.48047(6) -0.00302(16) 0.0458(2) Uani 1.00 1 d .
C1 C 0.3975(3) 0.14632(9) 0.26795(19) 0.0387(3) Uani 1.00 1 d .
C2 C 0.2204(3) 0.10294(9) 0.3807(2) 0.0405(3) Uani 1.00 1 d .
C3 C 0.3619(3) 0.06971(10) 0.5354(2) 0.0408(3) Uani 1.00 1 d .
C3a C 0.5291(3) 0.12680(8) 0.6244(2) 0.0375(3) Uani 1.00 1 d .
C4 C 0.6195(3) 0.12053(9) 0.79081(19) 0.0385(3) Uani 1.00 1 d .
C5 C 0.7721(3) 0.17671(9) 0.8642(2) 0.0410(3) Uani 1.00 1 d .
C6 C 0.8265(3) 0.24134(10) 0.7776(2) 0.0414(3) Uani 1.00 1 d .
C6a C 0.7348(3) 0.24926(9) 0.61450(19) 0.0369(3) Uani 1.00 1 d .
C6b C 0.7370(3) 0.31192(9) 0.4895(2) 0.0374(3) Uani 1.00 1 d .
C7 C 0.9981(3) 0.34430(9) 0.4498(2) 0.0410(3) Uani 1.00 1 d .
C8 C 0.9798(3) 0.39603(9) 0.3024(2) 0.0390(3) Uani 1.00 1 d .
C8a C 0.7863(3) 0.38180(9) 0.1679(2) 0.0370(3) Uani 1.00 1 d .
C9 C 0.7838(3) 0.42649(9) 0.0219(2) 0.0401(3) Uani 1.00 1 d .
C10 C 0.5975(3) 0.41397(9) -0.1061(2) 0.0424(3) Uani 1.00 1 d .
C11 C 0.4176(3) 0.35947(10) -0.0883(2) 0.0431(3) Uani 1.00 1 d .
C12 C 0.4167(3) 0.31378(10) 0.0534(2) 0.0416(3) Uani 1.00 1 d .
C12a C 0.6009(3) 0.32366(8) 0.1815(2) 0.0363(3) Uani 1.00 1 d .
C12b C 0.6077(3) 0.27848(9) 0.3343(2) 0.0361(3) Uani 1.00 1 d .
C12c C 0.5249(2) 0.20840(9) 0.36685(19) 0.0368(3) Uani 1.00 1 d .
C20 C 0.5958(3) 0.19106(9) 0.5406(2) 0.0373(3) Uani 1.00 1 d .
H1 H 0.2935 0.1677 0.1721 0.046 Uiso 1.00 1 c R
H1O H 0.6346 0.0661 0.2772 0.051 Uiso 1.00 1 c R
H2O H 0.6085 -0.0085 0.5524 0.055 Uiso 1.00 1 c R
H2a H 0.1375 0.0623 0.3152 0.049 Uiso 1.00 1 c R
H2b H 0.0830 0.1364 0.4175 0.049 Uiso 1.00 1 c R
H3 H 0.2331 0.0503 0.6136 0.049 Uiso 1.00 1 c R
H5O H 1.0572 0.4837 0.0807 0.055 Uiso 1.00 1 c R
H3O H 0.5838 0.0657 0.9794 0.052 Uiso 1.00 1 c R
H5 H 0.8397 0.1705 0.9751 0.049 Uiso 1.00 1 c R
H6 H 0.9257 0.2796 0.8301 0.050 Uiso 1.00 1 c R
H6b H 0.6260 0.3529 0.5299 0.045 Uiso 1.00 1 c R
H7a H 1.0688 0.3716 0.5485 0.049 Uiso 1.00 1 c R
H7b H 1.1181 0.3034 0.4259 0.049 Uiso 1.00 1 c R
H10 H 0.5961 0.4432 -0.2046 0.051 Uiso 1.00 1 c R
H11 H 0.2895 0.3523 -0.1745 0.052 Uiso 1.00 1 c R
H12 H 0.2902 0.2761 0.0616 0.050 Uiso 1.00 1 c R

loop_
_atom_site_aniso_label
_atom_site_aniso_U_11
_atom_site_aniso_U_22
_atom_site_aniso_U_33
_atom_site_aniso_U_12
_atom_site_aniso_U_13
_atom_site_aniso_U_23
O1 0.0516(6) 0.0373(6) 0.0384(5) 0.0020(4) 0.0019(5) -0.0009(4)
O2 0.0607(7) 0.0359(5) 0.0409(6) 0.0065(5) -0.0078(5) -0.0016(5)
O3 0.0586(7) 0.0382(5) 0.0343(5) -0.0043(5) 0.0039(5) 0.0003(4)
O4 0.0510(7) 0.0456(6) 0.0437(6) -0.0106(5) -0.0023(5) 0.0027(5)
O5 0.0508(7) 0.0421(6) 0.0442(6) -0.0059(5) -0.0005(5) 0.0057(5)
C1 0.0437(8) 0.0360(8) 0.0361(7) 0.0001(6) -0.0050(6) 0.0002(6)
C2 0.0384(8) 0.0384(8) 0.0445(8) -0.0012(6) -0.0015(6) -0.0022(6)
C3 0.0443(8) 0.0374(8) 0.0408(8) -0.0045(7) 0.0021(6) -0.0025(6)
C3a 0.0405(8) 0.0351(8) 0.0371(7) -0.0000(6) 0.0040(6) -0.0015(6)
C4 0.0430(8) 0.0353(8) 0.0374(7) 0.0023(6) 0.0050(6) -0.0011(6)
C5 0.0470(9) 0.0416(8) 0.0343(7) -0.0009(7) -0.0006(6) 0.0003(6)
C6 0.0441(8) 0.0392(8) 0.0406(8) -0.0045(7) -0.0003(6) -0.0021(6)
C6a 0.0363(7) 0.0362(8) 0.0382(7) -0.0008(6) 0.0028(6) -0.0008(6)
C6b 0.0399(8) 0.0347(8) 0.0375(7) -0.0005(6) 0.0018(6) -0.0002(6)
C7 0.0406(8) 0.0412(8) 0.0410(8) -0.0033(6) -0.0029(6) 0.0031(6)
C8 0.0405(8) 0.0378(8) 0.0389(8) 0.0000(6) 0.0039(6) -0.0011(6)
C8a 0.0386(8) 0.0352(7) 0.0373(7) 0.0019(6) 0.0019(6) 0.0008(5)
C9 0.0436(8) 0.0356(8) 0.0413(8) 0.0034(6) 0.0042(6) 0.0019(6)
C10 0.0488(9) 0.0382(9) 0.0401(8) 0.0020(7) -0.0001(7) 0.0047(6)
C11 0.0441(9) 0.0451(9) 0.0397(8) 0.0026(7) -0.0059(7) 0.0026(7)
C12 0.0429(8) 0.0404(8) 0.0414(8) -0.0016(7) -0.0017(6) 0.0024(6)
C12a 0.0381(8) 0.0339(8) 0.0369(8) 0.0034(6) 0.0006(6) 0.0006(6)
C12b 0.0352(7) 0.0350(7) 0.0381(8) 0.0009(6) 0.0010(6) -0.0006(6)
C12c 0.0357(8) 0.0386(7) 0.0360(7) 0.0017(6) 0.0005(6) -0.0006(6)
C20 0.0365(8) 0.0381(8) 0.0375(8) 0.0004(6) 0.0019(6) -0.0008(6)

loop_
_atom_type_symbol
_atom_type_description
_atom_type_scat_dispersion_real
_atom_type_scat_dispersion_imag
_atom_type_scat_source
C C 0.018 0.009
;
International Tables for Crystallography
(1992, Vol. C, Tables 4.2.6.8 and 6.1.1.4)
;
H H 0.000 0.000
;
International Tables for Crystallography
(1992, Vol. C, Table 6.1.1.4)
;
O O 0.049 0.032
;
International Tables for Crystallography
(1992, Vol. C, Tables 4.2.6.8 and 6.1.1.4)
;

loop_
_geom_angle_atom_site_label_1
_geom_angle_atom_site_label_2
_geom_angle_atom_site_label_3
_geom_angle
_geom_angle_publ_flag
O1 C1 C2 110.49(12) yes
O1 C1 C12c 109.11(12) yes
C2 C1 C12c 109.29(12) yes
C1 C2 C3 113.25(13) yes
O2 C3 C2 105.78(12) yes
O2 C3 C3a 111.60(13) yes
C2 C3 C3a 111.37(13) yes
C3 C3a C4 124.09(13) yes
C3 C3a C20 119.34(14) yes
C4 C3a C20 116.55(14) yes
O3 C4 C3a 117.82(13) yes
O3 C4 C5 121.90(13) yes
C3a C4 C5 120.28(14) yes
C4 C5 C6 121.24(14) yes
C5 C6 C6a 119.31(15) yes
C6 C6a C6b 133.96(15) yes
C6 C6a C20 118.62(15) yes
C6b C6a C20 107.34(13) yes
C6a C6b C7 117.10(13) yes
C6a C6b C12b 103.45(12) yes
C7 C6b C12b 110.57(13) yes
C6b C7 C8 111.83(14) yes
O4 C8 C7 119.73(14) yes
O4 C8 C8a 121.00(14) yes
C7 C8 C8a 119.26(14) yes
C8 C8a C9 119.33(14) yes
C8 C8a C12a 121.07(14) yes
C9 C8a C12a 119.60(14) yes
O5 C9 C8a 123.34(14) yes
O5 C9 C10 116.96(14) yes
C8a C9 C10 119.69(15) yes
C9 C10 C11 119.71(15) yes
C10 C11 C12 121.99(15) yes
C11 C12 C12a 119.97(15) yes
C8a C12a C12 118.99(14) yes
C8a C12a C12b 118.36(13) yes
C12 C12a C12b 122.61(14) yes
C6b C12b C12a 117.33(13) yes
C6b C12b C12c 110.17(13) yes
C12a C12b C12c 132.46(14) yes
C1 C12c C12b 136.21(14) yes
C1 C12c C20 115.56(13) yes
C12b C12c C20 108.12(13) yes
C3a C20 C6a 123.84(14) yes
C3a C20 C12c 125.53(14) yes
C6a C20 C12c 110.60(13) yes

loop_
_geom_bond_atom_site_label_1
_geom_bond_atom_site_label_2
_geom_bond_distance
_geom_bond_publ_flag
O1 C1 1.4481(19) yes
O2 C3 1.456(2) yes
O3 C4 1.362(2) yes
O4 C8 1.237(2) yes
O5 C9 1.342(2) yes
C1 C2 1.532(2) yes
C1 C12c 1.510(2) yes
C2 C3 1.539(2) yes
C3 C3a 1.509(2) yes
C3a C4 1.402(2) yes
C3a C20 1.391(2) yes
C4 C5 1.402(2) yes
C5 C6 1.391(2) yes
C6 C6a 1.382(2) yes
C6a C6b 1.511(2) yes
C6a C20 1.393(2) yes
C6b C7 1.524(2) yes
C6b C12b 1.516(2) yes
C7 C8 1.506(2) yes
C8 C8a 1.469(2) yes
C8a C9 1.421(2) yes
C8a C12a 1.432(2) yes
C9 C10 1.402(2) yes
C10 C11 1.368(2) yes
C11 C12 1.404(2) yes
C12 C12a 1.389(2) yes
C12a C12b 1.471(2) yes
C12b C12c 1.363(2) yes
C12c C20 1.461(2) yes

loop_
_geom_hbond_atom_site_label_D
_geom_hbond_atom_site_label_H
_geom_hbond_atom_site_label_A
_geom_hbond_site_symmetry_A
_geom_hbond_distance_DA
_geom_hbond_distance_DH
_geom_hbond_distance_HA
_geom_hbond_angle_DHA
_geom_hbond_publ_flag
O(1) H(1O) O(2) . 2.7454(15) 0.840 2.015 145.0 no
O(2) H(2O) O(4) 2_746 2.7825(17) 0.840 1.951 170.3 no
O(3) H(3O) O(1) 1_556 2.7234(14) 0.840 1.899 166.7 no
O(5) H(5O) O(3) 2_756 3.0593(17) 0.840 2.453 129.8 no
O(5) H(5O) O(4) . 2.5857(17) 0.840 1.854 144.7 no

loop_
_cod_related_entry_id
_cod_related_entry_database
_cod_related_entry_code
1 ChemSpider 28430061
